data_2000580
loop_
_publ_author_name
'Averbuch-Pouchot, M. T.'
'Durif, A.'

_publ_section_title
;
 Structure of an adduct between diammonium dihydrogendiphosphate and
 telluric acid: 2(NH~4~)~2~H~2~P~2~O~7~.Te(OH)~6~. Erratum
;
_journal_issue 10
_journal_name_full 'Acta Crystallographica Section C'
_journal_page_first 1912
_journal_paper_doi 10.1107/S0108270192007984
_journal_volume 48
_journal_year 1992
_chemical_formula_sum 'H26 N4 O20 P4 Te'
_chemical_formula_weight 653.712
_space_group_IT_number 14
_space_group_name_Hall '-P 2yn'
_space_group_name_H-M_alt 'P 1 21/n 1'
_symmetry_cell_setting monoclinic
_symmetry_space_group_name_H-M 'P 1 21/n 1'
_cell_angle_alpha 90
_cell_angle_beta 113.85(3)
_cell_angle_gamma 90
_cell_formula_units_Z 2
_cell_length_a 7.651(2)
_cell_length_b 21.790(10)
_cell_length_c 6.689(2)
_cell_volume 1019.9(7)
_diffrn_radiation_type Ag
_diffrn_radiation_wavelength 0.5608
_exptl_absorpt_coefficient_mu 0.997
_exptl_crystal_density_diffrn 2.128
_exptl_crystal_F_000 652
_cod_data_source_file pa9258.cif
_cod_data_source_block pa0258_structure_1_of_1
_cod_original_cell_volume 1020.0(10)
_cod_original_sg_symbol_H-M 'P 21/n'
_cod_original_formula_sum 'H26 N4 O20 P4 Te1'
_cod_database_code 2000580

loop_
_space_group_symop_id
_space_group_symop_operation_xyz
1 x,y,z
2 -x+1/2,y+1/2,-z+1/2
3 -x,-y,-z
4 x+1/2,-y+1/2,z+1/2

loop_
_atom_site_label
_atom_site_fract_x
_atom_site_fract_y
_atom_site_fract_z
Te .0 .0 .0
P(1) .53030(10) .78307(4) .01560(10)
P(2) .62690(10) .87860(3) .34550(10)
O(1) .2736(3) .00410(10) .1386(4)
O(2) .5283(3) .56020(10) .3058(4)
O(3) .0070(3) .93490(10) .1943(4)
O(E11) .8934(4) .68820(10) .3071(4)
O(E21) .4441(3) .74790(10) .1443(4)
O(E31) .6798(4) .74450(10) -.0341(4)
O(E12) .7366(3) .43150(10) .1111(4)
O(E22) .4202(3) .89460(10) .2678(4)
O(E32) .6820(3) .83590(10) .5498(4)
O(L12) .6626(3) .83710(10) .1664(3)
N(1) .5767(4) .68370(10) .5463(5)
N(2) .6392(4) .0666(2) .3292(5)
H(1N1) .056(7) .792(3) .937(8)
H(2N1) .835(3) .060(10) .168(9)
H(3N1) .078(8) .792(3) .137(9)
H(4N1) .507(9) .339(3) .430(10)
H(1N2) .520(10) .042(3) .250(10)
H(2N2) .890(10) .577(4) .040(10)
H(3N2) .730(10) .050(4) .310(10)
H(4N2) .629(9) .102(3) .250(10)
H(1) .317(8) .963(3) .177(9)
H(2) .062(8) .052(3) .325(9)
H(3) .890(10) .938(3) .250(10)
H(P1) .777(8) .221(3) .456(9)
H(P2) .206(8) .194(3) .423(9)

loop_
_geom_bond_atom_site_label_1
_geom_bond_atom_site_label_2
_geom_bond_distance
N(1) H(1N1) .87(6)
N(1) H(2N1) .78(7)
N(1) H(3N1) .80(6)
N(1) H(4N1) .87(7)
N(2) H(1N2) 1.03(6)
N(2) H(2N2) .99(9)
N(2) H(3N2) .85(9)
N(2) H(4N2) .94(7)
O(1) H(1) .95(6)
O(2) H(2) .89(5)
O(3) H(3) 1.06(9)
O(E31) H(P1) .71(6)
O(E32) H(P2) 1.03(6)
P(1) O(E11) 1.501(2)
P(1) O(E21) 1.491(3)
P(1) O(E31) 1.560(3)
O(L12) P(1) 1.613(2)
P(2) O(E12) 1.502(2)
P(2) O(E22) 1.493(2)
P(2) O(E32) 1.563(2)
O(L12) P(2) 1.610(3)
Te O(1) 1.919(2)
Te O(2) 1.919(3)
Te O(3) 1.909(2)
